data_4080067
loop_
_publ_author_name
'Obuah, Collins'
'Ainooson, Michael K.'
'Boltina, Sibulele'
'Guzei, Ilia A.'
'Nozaki, Kyoko'
'Darkwa, James'

_publ_section_title
;
 Ethylene and Styrene Carbon Monoxide Copolymerization Catalyzed by
 Pyrazolyl Palladium(II) Complexes
;
_journal_issue 4
_journal_name_full Organometallics
_journal_page_first 980
_journal_paper_doi 10.1021/om300798y
_journal_volume 32
_journal_year 2013
_chemical_formula_moiety 'C13 H17 Br Cl N3 Pd S'
_chemical_formula_sum 'C13 H17 Br Cl N3 Pd S'
_chemical_formula_weight 469.12
_chemical_name_systematic
; 
 ? 
;
_space_group_IT_number 14
_symmetry_cell_setting monoclinic
_symmetry_Int_Tables_number 14
_symmetry_space_group_name_Hall '-P 2yn'
_symmetry_space_group_name_H-M 'P 1 21/n 1'
_atom_sites_solution_hydrogens geom
_atom_sites_solution_primary direct
_atom_sites_solution_secondary difmap
_cell_angle_alpha 90.00
_cell_angle_beta 109.482(3)
_cell_angle_gamma 90.00
_cell_formula_units_Z 4
_cell_length_a 9.7639(10)
_cell_length_b 13.2818(16)
_cell_length_c 13.4208(14)
_cell_measurement_reflns_used 999
_cell_measurement_temperature 100(2)
_cell_measurement_theta_max 71.92
_cell_measurement_theta_min 4.83
_cell_volume 1640.8(3)
_computing_cell_refinement 'SAINT Ver. 7.24A (Bruker-AXS, 2007)'
_computing_data_collection 'APEX2 Ver. 2.1-4 (Bruker-AXS, 2007)'
_computing_data_reduction 'SAINT Ver. 7.24A'
_computing_molecular_graphics SHELXTL
_computing_publication_material SHELXTL
_computing_structure_refinement SHELXTL
_computing_structure_solution 'SHELXTL (Sheldrick, 2008)'
_diffrn_ambient_temperature 100(2)
_diffrn_measured_fraction_theta_full 0.991
_diffrn_measured_fraction_theta_max 0.972
_diffrn_measurement_device_type 'Bruker SMART APEX2 area detector'
_diffrn_measurement_method '0.50\% \w and 0.5 \% \f scans'
_diffrn_radiation_monochromator graphite
_diffrn_radiation_source 'fine-focus sealed tube'
_diffrn_radiation_type Cu-K\a
_diffrn_radiation_wavelength 1.54178
_diffrn_reflns_av_R_equivalents 0.0373
_diffrn_reflns_av_sigmaI/netI 0.0233
_diffrn_reflns_limit_h_max 11
_diffrn_reflns_limit_h_min -11
_diffrn_reflns_limit_k_max 15
_diffrn_reflns_limit_k_min 0
_diffrn_reflns_limit_l_max 16
_diffrn_reflns_limit_l_min 0
_diffrn_reflns_number 43968
_diffrn_reflns_theta_full 67.00
_diffrn_reflns_theta_max 71.92
_diffrn_reflns_theta_min 4.83
_exptl_absorpt_coefficient_mu 14.605
_exptl_absorpt_correction_T_max 0.2732
_exptl_absorpt_correction_T_min 0.0893
_exptl_absorpt_correction_type multi-scan
_exptl_absorpt_process_details
;
SADABS  (Bruker-AXS, 2007)
;
_exptl_crystal_colour yellow
_exptl_crystal_density_diffrn 1.899
_exptl_crystal_density_method 'not measured'
_exptl_crystal_description needle
_exptl_crystal_F_000 920
_exptl_crystal_size_max 0.32
_exptl_crystal_size_mid 0.12
_exptl_crystal_size_min 0.12
_refine_diff_density_max 1.725
_refine_diff_density_min -1.072
_refine_diff_density_rms 0.209
_refine_ls_extinction_method none
_refine_ls_goodness_of_fit_ref 1.059
_refine_ls_hydrogen_treatment constr
_refine_ls_matrix_type full
_refine_ls_number_parameters 185
_refine_ls_number_reflns 3140
_refine_ls_number_restraints 0
_refine_ls_restrained_S_all 1.059
_refine_ls_R_factor_all 0.0475
_refine_ls_R_factor_gt 0.0473
_refine_ls_shift/su_max 0.000
_refine_ls_shift/su_mean 0.000
_refine_ls_structure_factor_coef Fsqd
_refine_ls_weighting_details 'calc w=1/[\s^2^(Fo^2^)+(0.1174P)^2^+4.9421P] where P=(Fo^2^+2Fc^2^)/3'
_refine_ls_weighting_scheme calc
_refine_ls_wR_factor_gt 0.1529
_refine_ls_wR_factor_ref 0.1531
_reflns_number_gt 3116
_reflns_number_total 3140
_reflns_threshold_expression I>2\s(I)
_cod_data_source_file om300798y_si_002.cif
_cod_data_source_block darkwa107
_cod_depositor_comments
;
The following automatic conversions were performed:

'_symmetry_cell_setting' value 'Monoclinic' changed to 'monoclinic'
according to the built-in table from CIF Core dictionary named
'cif_core.dic' version 2.4.1 from 2010-06-29.

Automatic conversion script
Id: cif_fix_values 1715 2011-07-08 13:25:40Z adriana 
;
_cod_original_sg_symbol_Hall '-P 2yn      '
_cod_original_sg_symbol_H-M 'P 1 21/n 1  '
_cod_database_code 4080067

loop_
_symmetry_equiv_pos_as_xyz
'x, y, z'
'-x+1/2, y+1/2, -z+1/2'
'-x, -y, -z'
'x-1/2, -y-1/2, z-1/2'

loop_
_atom_site_label
_atom_site_type_symbol
_atom_site_fract_x
_atom_site_fract_y
_atom_site_fract_z
_atom_site_U_iso_or_equiv
_atom_site_adp_type
_atom_site_occupancy
_atom_site_symmetry_multiplicity
_atom_site_calc_flag
_atom_site_refinement_flags
Pd1 Pd 0.36337(4) 0.21995(3) 0.20151(3) 0.01928(19) Uani 1 1 d .
Br1 Br 0.33671(7) 0.08354(5) 0.62368(5) 0.0268(2) Uani 1 1 d .
Cl1 Cl 0.50479(15) 0.08394(9) 0.18681(11) 0.0230(3) Uani 1 1 d .
S1 S 0.31626(15) 0.20014(11) 0.41729(11) 0.0222(3) Uani 1 1 d .
N1 N 0.2442(5) 0.3417(4) 0.2109(4) 0.0214(10) Uani 1 1 d .
N2 N 0.5045(5) 0.4221(4) 0.2054(4) 0.0224(10) Uani 1 1 d .
N3 N 0.5380(5) 0.3298(4) 0.2514(4) 0.0231(10) Uani 1 1 d .
C1 C 0.1827(6) 0.1326(4) 0.1462(5) 0.0237(11) Uani 1 1 d .
H1A H 0.1753 0.0889 0.2031 0.036 Uiso 1 1 calc R
H1B H 0.1893 0.0910 0.0876 0.036 Uiso 1 1 calc R
H1C H 0.0965 0.1756 0.1212 0.036 Uiso 1 1 calc R
C2 C 0.2613(6) 0.1874(5) 0.5261(4) 0.0235(11) Uani 1 1 d .
C3 C 0.1631(7) 0.2598(5) 0.5328(5) 0.0273(12) Uani 1 1 d .
H3 H 0.1205 0.2632 0.5868 0.033 Uiso 1 1 calc R
C4 C 0.1352(7) 0.3284(5) 0.4470(5) 0.0268(12) Uani 1 1 d .
H4 H 0.0726 0.3848 0.4389 0.032 Uiso 1 1 calc R
C5 C 0.2060(6) 0.3066(5) 0.3767(5) 0.0232(11) Uani 1 1 d .
C6 C 0.1966(6) 0.3661(4) 0.2857(5) 0.0236(11) Uani 1 1 d .
H6 H 0.1505 0.4298 0.2803 0.028 Uiso 1 1 calc R
C7 C 0.2330(6) 0.4198(4) 0.1297(5) 0.0240(12) Uani 1 1 d .
H7A H 0.2082 0.4853 0.1545 0.029 Uiso 1 1 calc R
H7B H 0.1545 0.4018 0.0635 0.029 Uiso 1 1 calc R
C8 C 0.3784(6) 0.4292(4) 0.1081(5) 0.0235(11) Uani 1 1 d .
H8A H 0.3843 0.3751 0.0589 0.028 Uiso 1 1 calc R
H8B H 0.3810 0.4946 0.0734 0.028 Uiso 1 1 calc R
C9 C 0.5882(7) 0.6015(5) 0.2227(5) 0.0296(13) Uani 1 1 d .
H9A H 0.6767 0.6372 0.2640 0.044 Uiso 1 1 calc R
H9B H 0.5035 0.6349 0.2316 0.044 Uiso 1 1 calc R
H9C H 0.5796 0.6023 0.1478 0.044 Uiso 1 1 calc R
C10 C 0.5955(6) 0.4943(5) 0.2605(5) 0.0246(12) Uani 1 1 d .
C11 C 0.6923(6) 0.4466(5) 0.3450(5) 0.0266(12) Uani 1 1 d .
H11 H 0.7713 0.4766 0.3987 0.032 Uiso 1 1 calc R
C12 C 0.6527(6) 0.3457(5) 0.3370(5) 0.0240(11) Uani 1 1 d .
C13 C 0.7209(7) 0.2595(5) 0.4087(4) 0.0270(12) Uani 1 1 d .
H13A H 0.6908 0.2615 0.4715 0.041 Uiso 1 1 calc R
H13B H 0.8269 0.2648 0.4304 0.041 Uiso 1 1 calc R
H13C H 0.6895 0.1958 0.3712 0.041 Uiso 1 1 calc R

loop_
_atom_site_aniso_label
_atom_site_aniso_U_11
_atom_site_aniso_U_22
_atom_site_aniso_U_33
_atom_site_aniso_U_23
_atom_site_aniso_U_13
_atom_site_aniso_U_12
Pd1 0.0182(3) 0.0192(3) 0.0217(3) 0.00078(12) 0.00839(19) 0.00046(12)
Br1 0.0249(4) 0.0322(4) 0.0233(3) 0.0029(2) 0.0082(3) -0.0029(2)
Cl1 0.0228(7) 0.0194(6) 0.0309(7) 0.0010(5) 0.0143(6) 0.0012(5)
S1 0.0215(7) 0.0239(6) 0.0235(7) 0.0004(5) 0.0105(5) 0.0019(5)
N1 0.020(2) 0.021(2) 0.024(2) 0.0031(18) 0.0074(19) 0.0048(18)
N2 0.017(2) 0.023(2) 0.027(3) 0.0016(19) 0.008(2) -0.0015(18)
N3 0.020(2) 0.023(2) 0.026(2) 0.0013(19) 0.0081(19) 0.0012(18)
C1 0.023(3) 0.022(3) 0.028(3) 0.002(2) 0.010(2) -0.003(2)
C2 0.021(3) 0.027(3) 0.023(3) 0.002(2) 0.008(2) -0.002(2)
C3 0.025(3) 0.032(3) 0.027(3) -0.001(3) 0.013(2) -0.002(3)
C4 0.024(3) 0.027(3) 0.031(3) -0.005(2) 0.011(2) -0.001(2)
C5 0.016(3) 0.025(3) 0.027(3) -0.001(2) 0.006(2) 0.000(2)
C6 0.020(3) 0.021(3) 0.030(3) -0.004(2) 0.008(2) -0.002(2)
C7 0.020(3) 0.026(3) 0.026(3) 0.006(2) 0.008(2) 0.004(2)
C8 0.021(3) 0.027(3) 0.021(3) 0.002(2) 0.005(2) -0.001(2)
C9 0.025(3) 0.027(3) 0.039(3) 0.001(3) 0.014(3) -0.004(2)
C10 0.020(3) 0.027(3) 0.029(3) -0.003(2) 0.012(2) -0.005(2)
C11 0.019(3) 0.032(3) 0.029(3) -0.003(2) 0.008(2) -0.001(2)
C12 0.023(3) 0.028(3) 0.024(3) -0.002(2) 0.013(2) 0.003(2)
C13 0.029(3) 0.028(3) 0.021(3) 0.000(2) 0.005(2) 0.001(3)

loop_
_atom_type_symbol
_atom_type_description
_atom_type_scat_dispersion_real
_atom_type_scat_dispersion_imag
_atom_type_scat_source
C C 0.0181 0.0091 'International Tables Vol C Tables 4.2.6.8 and 6.1.1.4'
H H 0.0000 0.0000 'International Tables Vol C Tables 4.2.6.8 and 6.1.1.4'
N N 0.0311 0.0180 'International Tables Vol C Tables 4.2.6.8 and 6.1.1.4'
Cl Cl 0.3639 0.7018 'International Tables Vol C Tables 4.2.6.8 and 6.1.1.4'
Br Br -0.6763 1.2805 'International Tables Vol C Tables 4.2.6.8 and 6.1.1.4'
Pd Pd 0.1215 3.9337 'International Tables Vol C Tables 4.2.6.8 and 6.1.1.4'
S S 0.3331 0.5567 'International Tables Vol C Tables 4.2.6.8 and 6.1.1.4'

loop_
_geom_angle_atom_site_label_1
_geom_angle_atom_site_label_2
_geom_angle_atom_site_label_3
_geom_angle
_geom_angle_publ_flag
N1 Pd1 C1 91.8(2) yes
N1 Pd1 N3 81.48(19) yes
C1 Pd1 N3 172.5(2) yes
N1 Pd1 Cl1 177.65(14) yes
C1 Pd1 Cl1 89.60(17) yes
N3 Pd1 Cl1 96.96(13) yes
C2 S1 C5 90.6(3) ?
C6 N1 C7 116.3(5) ?
C6 N1 Pd1 128.2(4) ?
C7 N1 Pd1 114.7(4) ?
C10 N2 N3 112.1(5) ?
C10 N2 C8 130.2(5) ?
N3 N2 C8 117.6(4) ?
C12 N3 N2 104.8(5) ?
C12 N3 Pd1 136.3(4) ?
N2 N3 Pd1 114.8(3) ?
Pd1 C1 H1A 109.5 ?
Pd1 C1 H1B 109.5 ?
H1A C1 H1B 109.5 ?
Pd1 C1 H1C 109.5 ?
H1A C1 H1C 109.5 ?
H1B C1 H1C 109.5 ?
C3 C2 S1 113.9(5) ?
C3 C2 Br1 125.9(4) ?
S1 C2 Br1 120.2(3) ?
C2 C3 C4 110.1(5) ?
C2 C3 H3 125.0 ?
C4 C3 H3 125.0 ?
C5 C4 C3 114.6(6) ?
C5 C4 H4 122.7 ?
C3 C4 H4 122.7 ?
C4 C5 C6 124.4(6) ?
C4 C5 S1 110.8(5) ?
C6 C5 S1 124.7(4) ?
N1 C6 C5 126.3(5) ?
N1 C6 H6 116.8 ?
C5 C6 H6 116.8 ?
N1 C7 C8 110.3(4) ?
N1 C7 H7A 109.6 ?
C8 C7 H7A 109.6 ?
N1 C7 H7B 109.6 ?
C8 C7 H7B 109.6 ?
H7A C7 H7B 108.1 ?
N2 C8 C7 112.2(5) ?
N2 C8 H8A 109.2 ?
C7 C8 H8A 109.2 ?
N2 C8 H8B 109.2 ?
C7 C8 H8B 109.2 ?
H8A C8 H8B 107.9 ?
C10 C9 H9A 109.5 ?
C10 C9 H9B 109.5 ?
H9A C9 H9B 109.5 ?
C10 C9 H9C 109.5 ?
H9A C9 H9C 109.5 ?
H9B C9 H9C 109.5 ?
N2 C10 C11 105.8(6) ?
N2 C10 C9 122.7(6) ?
C11 C10 C9 131.3(6) ?
C10 C11 C12 106.6(6) ?
C10 C11 H11 126.7 ?
C12 C11 H11 126.7 ?
N3 C12 C11 110.6(5) ?
N3 C12 C13 120.0(5) ?
C11 C12 C13 129.4(6) ?
C12 C13 H13A 109.5 ?
C12 C13 H13B 109.5 ?
H13A C13 H13B 109.5 ?
C12 C13 H13C 109.5 ?
H13A C13 H13C 109.5 ?
H13B C13 H13C 109.5 ?

loop_
_geom_bond_atom_site_label_1
_geom_bond_atom_site_label_2
_geom_bond_distance
_geom_bond_publ_flag
Pd1 N1 2.020(5) yes
Pd1 C1 2.034(6) yes
Pd1 N3 2.173(5) yes
Pd1 Cl1 2.3217(13) yes
Br1 C2 1.875(6) ?
S1 C2 1.724(6) ?
S1 C5 1.750(6) ?
N1 C6 1.282(8) ?
N1 C7 1.481(7) ?
N2 C10 1.348(8) ?
N2 N3 1.362(7) ?
N2 C8 1.469(7) ?
N3 C12 1.327(8) ?
C1 H1A 0.9800 ?
C1 H1B 0.9800 ?
C1 H1C 0.9800 ?
C2 C3 1.381(9) ?
C3 C4 1.422(9) ?
C3 H3 0.9500 ?
C4 C5 1.373(8) ?
C4 H4 0.9500 ?
C5 C6 1.432(8) ?
C6 H6 0.9500 ?
C7 C8 1.546(8) ?
C7 H7A 0.9900 ?
C7 H7B 0.9900 ?
C8 H8A 0.9900 ?
C8 H8B 0.9900 ?
C9 C10 1.506(9) ?
C9 H9A 0.9800 ?
C9 H9B 0.9800 ?
C9 H9C 0.9800 ?
C10 C11 1.366(9) ?
C11 C12 1.389(9) ?
C11 H11 0.9500 ?
C12 C13 1.501(8) ?
C13 H13A 0.9800 ?
C13 H13B 0.9800 ?
C13 H13C 0.9800 ?

loop_
_geom_torsion_atom_site_label_1
_geom_torsion_atom_site_label_2
_geom_torsion_atom_site_label_3
_geom_torsion_atom_site_label_4
_geom_torsion
C1 Pd1 N1 C6 83.6(5)
N3 Pd1 N1 C6 -99.8(5)
C1 Pd1 N1 C7 -107.6(4)
N3 Pd1 N1 C7 68.9(4)
C10 N2 N3 C12 -0.1(6)
C8 N2 N3 C12 -179.1(5)
C10 N2 N3 Pd1 160.9(4)
C8 N2 N3 Pd1 -18.1(6)
N1 Pd1 N3 C12 112.7(6)
C1 Pd1 N3 C12 140.2(15)
Cl1 Pd1 N3 C12 -69.1(5)
N1 Pd1 N3 N2 -40.2(4)
C1 Pd1 N3 N2 -12.6(18)
Cl1 Pd1 N3 N2 138.1(4)
C5 S1 C2 C3 0.2(5)
C5 S1 C2 Br1 -178.7(4)
S1 C2 C3 C4 -1.2(7)
Br1 C2 C3 C4 177.7(4)
C2 C3 C4 C5 1.9(8)
C3 C4 C5 C6 -178.7(5)
C3 C4 C5 S1 -1.8(7)
C2 S1 C5 C4 0.9(5)
C2 S1 C5 C6 177.8(5)
C7 N1 C6 C5 -174.9(5)
Pd1 N1 C6 C5 -6.3(9)
C4 C5 C6 N1 -169.9(6)
S1 C5 C6 N1 13.6(9)
C6 N1 C7 C8 132.6(5)
Pd1 N1 C7 C8 -37.5(6)
C10 N2 C8 C7 -105.5(7)
N3 N2 C8 C7 73.3(6)
N1 C7 C8 N2 -40.2(6)
N3 N2 C10 C11 0.5(7)
C8 N2 C10 C11 179.3(6)
N3 N2 C10 C9 175.8(5)
C8 N2 C10 C9 -5.4(9)
N2 C10 C11 C12 -0.7(6)
C9 C10 C11 C12 -175.4(6)
N2 N3 C12 C11 -0.4(6)
Pd1 N3 C12 C11 -155.0(5)
N2 N3 C12 C13 180.0(5)
Pd1 N3 C12 C13 25.3(8)
C10 C11 C12 N3 0.7(7)
C10 C11 C12 C13 -179.7(6)
